data_7041725
loop_
_publ_author_name
'Chatelain, Lucile'
'Tuna, Floriana'
'P\'ecaut, Jacques'
'Mazzanti, Marinella'

_publ_section_title
;
 Synthesis and SMM behaviour of trinuclear versus dinuclear 3d-5f
 uranyl(v)-cobalt(ii) cation-cation complexes.
;
_journal_issue 17
_journal_name_full 'Dalton transactions (Cambridge, England : 2003)'
_journal_page_first 5498
_journal_page_last 5502
_journal_paper_doi 10.1039/c6dt04558h
_journal_volume 46
_journal_year 2017
_chemical_formula_moiety 'C37 H39 Co N7 O4 U, I, C5 H5 N1, 0.42(C H), 0.08(N1)'
_chemical_formula_sum 'C42.42 H44.42 Co I N8.08 O4 U'
_chemical_formula_weight 1155.30
_space_group_crystal_system trigonal
_space_group_IT_number 148
_space_group_name_Hall '-R 3'
_space_group_name_H-M_alt 'R -3'
_symmetry_space_group_name_Hall '-R 3'
_symmetry_space_group_name_H-M 'R -3 :H'
_atom_sites_solution_hydrogens geom
_audit_creation_date 2016-11-30
_audit_creation_method
;
Olex2 1.2
(compiled 2015.09.30 svn.r3233 for OlexSys, GUI svn.r5103)
;
_audit_update_record
;
2016-12-02 deposited with the CCDC.
2016-12-23 downloaded from the CCDC.
;
_cell_angle_alpha 90
_cell_angle_beta 90
_cell_angle_gamma 120
_cell_formula_units_Z 18
_cell_length_a 43.0624(8)
_cell_length_b 43.0624(8)
_cell_length_c 12.2847(2)
_cell_measurement_reflns_used 24771
_cell_measurement_temperature 150.00(10)
_cell_measurement_theta_max 31.6750
_cell_measurement_theta_min 3.3547
_cell_volume 19728.4(6)
_computing_cell_refinement
;
CrysAlisPro, Agilent Technologies,
Version 1.171.36.20 (release 27-06-2012 CrysAlis171 .NET)
(compiled Jul 11 2012,15:38:31)
;
_computing_data_collection
;
CrysAlisPro, Agilent Technologies,
Version 1.171.36.20 (release 27-06-2012 CrysAlis171 .NET)
(compiled Jul 11 2012,15:38:31)
;
_computing_data_reduction
;
CrysAlisPro, Agilent Technologies,
Version 1.171.36.20 (release 27-06-2012 CrysAlis171 .NET)
(compiled Jul 11 2012,15:38:31)
;
_computing_molecular_graphics 'Olex2 (Dolomanov et al., 2009)'
_computing_publication_material 'Olex2 (Dolomanov et al., 2009)'
_computing_structure_refinement 'ShelXL (Sheldrick, 2015)'
_computing_structure_solution 'ShelXT (Sheldrick, 2015)'
_diffrn_ambient_temperature 150.00(10)
_diffrn_detector_area_resol_mean 15.9653
_diffrn_measured_fraction_theta_full 0.998
_diffrn_measured_fraction_theta_max 0.998
_diffrn_measurement_details
;
#__ type_ start__ end____ width___ exp.time_
  1 omega  -77.00   39.25   0.7500   15.0000
omega____ theta____ kappa____ phi______ frames
    -       -0.7031  -57.0000 -180.0000 155

#__ type_ start__ end____ width___ exp.time_
  2 omega  -45.00   68.25   0.7500   15.0000
omega____ theta____ kappa____ phi______ frames
    -       36.7355  -77.0000  -60.0000 151

#__ type_ start__ end____ width___ exp.time_
  3 omega  -21.00   83.25   0.7500   15.0000
omega____ theta____ kappa____ phi______ frames
    -       36.7355  -99.0000 -150.0000 139

#__ type_ start__ end____ width___ exp.time_
  4 omega   76.00  119.50   0.7500   15.0000
omega____ theta____ kappa____ phi______ frames
    -       36.7355  125.0000    0.0000 58

#__ type_ start__ end____ width___ exp.time_
  5 omega  -39.00   -1.50   0.7500   15.0000
omega____ theta____ kappa____ phi______ frames
    -       36.7355  132.0000  146.5604 50

#__ type_ start__ end____ width___ exp.time_
  6 omega -114.00    2.25   0.7500   15.0000
omega____ theta____ kappa____ phi______ frames
    -      -38.1417  -57.0000  150.0000 155

#__ type_ start__ end____ width___ exp.time_
  7 omega -115.00    2.00   0.7500   15.0000
omega____ theta____ kappa____ phi______ frames
    -      -38.1417  -57.0000   60.0000 156

#__ type_ start__ end____ width___ exp.time_
  8 omega   32.00   95.00   0.7500   15.0000
omega____ theta____ kappa____ phi______ frames
    -       -0.7031 -179.0000  120.0000 84

#__ type_ start__ end____ width___ exp.time_
  9 omega -116.00    4.00   0.7500   15.0000
omega____ theta____ kappa____ phi______ frames
    -      -38.1417  -57.0000  -60.0000 160
;
_diffrn_measurement_device_type 'Xcalibur, Sapphire3'
_diffrn_measurement_method '\w scans'
_diffrn_orient_matrix_UB_11 -0.0068522000
_diffrn_orient_matrix_UB_12 0.0118558000
_diffrn_orient_matrix_UB_13 -0.0055483000
_diffrn_orient_matrix_UB_21 0.0177153000
_diffrn_orient_matrix_UB_22 0.0146717000
_diffrn_orient_matrix_UB_23 -0.0049484000
_diffrn_orient_matrix_UB_31 -0.0008620000
_diffrn_orient_matrix_UB_32 -0.0024132000
_diffrn_orient_matrix_UB_33 -0.0572798000
_diffrn_radiation_monochromator graphite
_diffrn_radiation_type MoK\a
_diffrn_radiation_wavelength 0.71073
_diffrn_reflns_av_R_equivalents 0.0310
_diffrn_reflns_av_unetI/netI 0.0241
_diffrn_reflns_Laue_measured_fraction_full 0.998
_diffrn_reflns_Laue_measured_fraction_max 0.998
_diffrn_reflns_limit_h_max 57
_diffrn_reflns_limit_h_min -57
_diffrn_reflns_limit_k_max 56
_diffrn_reflns_limit_k_min -57
_diffrn_reflns_limit_l_max 16
_diffrn_reflns_limit_l_min -16
_diffrn_reflns_number 71679
_diffrn_reflns_point_group_measured_fraction_full 0.998
_diffrn_reflns_point_group_measured_fraction_max 0.998
_diffrn_reflns_theta_full 25.242
_diffrn_reflns_theta_max 28.275
_diffrn_reflns_theta_min 3.361
_diffrn_source 'Enhance (Mo) X-ray Source'
_exptl_absorpt_coefficient_mu 4.821
_exptl_absorpt_correction_T_max 0.981
_exptl_absorpt_correction_T_min 0.889
_exptl_absorpt_correction_type analytical
_exptl_absorpt_process_details
;
CrysAlisPro, Agilent Technologies,
Version 1.171.36.20 (release 27-06-2012 CrysAlis171 .NET)
(compiled Jul 11 2012,15:38:31)
Analytical numeric absorption correction using a multifaceted crystal
            model based on expressions derived by R.C. Clark & J.S. Reid.
(Clark, R. C. & Reid, J. S. (1995). Acta Cryst. A51, 887-897)
;
_exptl_crystal_colour 'lustrous dark black'
_exptl_crystal_density_diffrn 1.750
_exptl_crystal_description needle
_exptl_crystal_F_000 10071
_exptl_crystal_size_max 0.921
_exptl_crystal_size_mid 0.119
_exptl_crystal_size_min 0.094
_refine_diff_density_max 4.101
_refine_diff_density_min -2.088
_refine_diff_density_rms 0.129
_refine_ls_extinction_method none
_refine_ls_goodness_of_fit_ref 1.078
_refine_ls_hydrogen_treatment constr
_refine_ls_matrix_type full
_refine_ls_number_parameters 584
_refine_ls_number_reflns 10873
_refine_ls_number_restraints 144
_refine_ls_restrained_S_all 1.072
_refine_ls_R_factor_all 0.0474
_refine_ls_R_factor_gt 0.0367
_refine_ls_shift/su_max 0.002
_refine_ls_shift/su_mean 0.000
_refine_ls_structure_factor_coef Fsqd
_refine_ls_weighting_details 'w=1/[\s^2^(Fo^2^)+(0.0378P)^2^+211.9863P] where P=(Fo^2^+2Fc^2^)/3'
_refine_ls_weighting_scheme calc
_refine_ls_wR_factor_gt 0.0854
_refine_ls_wR_factor_ref 0.0901
_reflns_Friedel_coverage 0.000
_reflns_number_gt 9272
_reflns_number_total 10873
_reflns_threshold_expression 'I > 2\s(I)'
_cod_data_source_file c6dt04558h2.cif
_cod_data_source_block lc213
_cod_depositor_comments 'Adding full bibliography for 7041724--7041725.cif.'
_cod_original_cell_volume 19728.4(8)
_cod_database_code 7041725
_chemical_oxdiff_formula 'U Co O12 N12 C80 H80'
_shelx_space_group_comment
;
The symmetry employed for this shelxl refinement is uniquely defined
by the following loop, which should always be used as a source of
symmetry information in preference to the above space-group names.
They are only intended as comments.
;
_shelx_estimated_absorpt_t_max 0.660
_shelx_estimated_absorpt_t_min 0.095
_reflns_odcompleteness_completeness 99.86
_reflns_odcompleteness_iscentric 1
_reflns_odcompleteness_theta 30.44
_olex2_refinement_description
;
1. Fixed Uiso
 At 1.2 times of:
  All C(H) groups, All C(H,H) groups, All C(H,H,H,H) groups
 At 1.5 times of:
  All C(H,H,H) groups
2. Shared sites
{N101, C101}
3. Uiso/Uaniso restraints and constraints
C42 \\sim N41 \\sim C41 \\sim C45 \\sim C44 \\sim C43 \\sim C41A \\sim N41A
\\sim C45A \\sim C42A \\sim C43A \\sim C44A: within 1.7A with sigma of 0.01 and
sigma for terminal atoms of 0.02
Uanis(N101) = Uanis(C101)
4. Others
 Sof(H8BC)=Sof(H8BD)=Sof(H11C)=Sof(H11D)=Sof(C9B)=Sof(H9BA)=Sof(H9BB)=
 Sof(C10B)=Sof(H10C)=Sof(H10D)=Sof(C19B)=Sof(H19D)=Sof(H19E)=Sof(H19F)=1-FVAR(1)
 Sof(H8AA)=Sof(H8AB)=Sof(C9)=Sof(H9A)=Sof(H9B)=Sof(C10)=Sof(H10A)=Sof(H10B)=
 Sof(H11A)=Sof(H11B)=Sof(C19)=Sof(H19A)=Sof(H19B)=Sof(H19C)=FVAR(1)
 Sof(N41A)=Sof(C41A)=Sof(H41A)=Sof(C45A)=Sof(H45A)=Sof(C42A)=Sof(H42A)=
 Sof(C43A)=Sof(H43A)=Sof(C44A)=Sof(H44A)=1-FVAR(2)
 Sof(N41)=Sof(C41)=Sof(H41)=Sof(C45)=Sof(H45)=Sof(C42)=Sof(H42)=Sof(C44)=
 Sof(H44)=Sof(C43)=Sof(H43)=FVAR(2)
 Fixed Sof: C101(0.416667) H101(0.416667) N101(0.08333)
5.a Secondary CH2 refined with riding coordinates:
 C8(H8AA,H8AB), C8(H8BC,H8BD), C9(H9A,H9B), C10(H10A,H10B), C11(H11C,H11D),
 C11(H11A,H11B), C9B(H9BA,H9BB), C10B(H10C,H10D), C21(H21A,H21B), C27(H27A,
 H27B), C33(H33A,H33B)
5.b Aromatic/amide H refined with riding coordinates:
 C0AA(H0AA), C3(H3), C4(H4), C5(H5), C7(H7), C12(H12), C14(H14), C15(H15),
 C16(H16), C17(H17), C23(H23), C24(H24), C25(H25), C26(H26), C29(H29), C30(H30),
  C31(H31), C32(H32), C35(H35), C36(H36), C37(H37), C41(H41), C45(H45),
 C42(H42), C44(H44), C43(H43), C38(H38), C41A(H41A), C45A(H45A), C42A(H42A),
 C43A(H43A), C44A(H44A), C101(H101)
5.c Fitted hexagon refined as free rotating group:
 N41(C41,C45,C42,C44,C43), N41A(C41A,C45A,C42A,C43A,C44A)
5.d Idealised Me refined as rotating group:
 C19(H19A,H19B,H19C), C19B(H19D,H19E,H19F)
;
_shelx_shelxl_version_number 2014/7
_olex2_submission_special_instructions 'No special instructions were received'

loop_
_space_group_symop_operation_xyz
'x, y, z'
'-y, x-y, z'
'-x+y, -x, z'
'x+2/3, y+1/3, z+1/3'
'-y+2/3, x-y+1/3, z+1/3'
'-x+y+2/3, -x+1/3, z+1/3'
'x+1/3, y+2/3, z+2/3'
'-y+1/3, x-y+2/3, z+2/3'
'-x+y+1/3, -x+2/3, z+2/3'
'-x, -y, -z'
'y, -x+y, -z'
'x-y, x, -z'
'-x+2/3, -y+1/3, -z+1/3'
'y+2/3, -x+y+1/3, -z+1/3'
'x-y+2/3, x+1/3, -z+1/3'
'-x+1/3, -y+2/3, -z+2/3'
'y+1/3, -x+y+2/3, -z+2/3'
'x-y+1/3, x+2/3, -z+2/3'

loop_
_atom_site_label
_atom_site_type_symbol
_atom_site_fract_x
_atom_site_fract_y
_atom_site_fract_z
_atom_site_U_iso_or_equiv
_atom_site_adp_type
_atom_site_occupancy
_atom_site_site_symmetry_order
_atom_site_calc_flag
_atom_site_refinement_flags_posn
_atom_site_refinement_flags_adp
_atom_site_refinement_flags_occupancy
_atom_site_disorder_assembly
_atom_site_disorder_group
U1 U 0.44476(2) 0.37895(2) 0.37408(2) 0.02420(5) Uani 1 1 d . . . . .
O1U O 0.48482(8) 0.42524(8) 0.3361(2) 0.0271(6) Uani 1 1 d . . . . .
O2U O 0.40555(10) 0.33684(9) 0.4192(3) 0.0393(9) Uani 1 1 d . . . . .
Co1 Co 0.52792(2) 0.45505(2) 0.25468(4) 0.02191(12) Uani 1 1 d . . . . .
I1 I 0.36620(2) 0.48174(2) 0.14761(2) 0.03640(8) Uani 1 1 d . . . . .
O1 O 0.48163(10) 0.35558(10) 0.3479(3) 0.0375(8) Uani 1 1 d . . . . .
O2 O 0.43053(9) 0.36641(9) 0.1935(3) 0.0312(7) Uani 1 1 d . . . . .
N1 N 0.47550(13) 0.37814(11) 0.5589(3) 0.0380(10) Uani 1 1 d . . . . .
N2 N 0.43130(13) 0.41035(11) 0.5362(3) 0.0354(10) Uani 1 1 d . . . . .
N3 N 0.40445(10) 0.40495(11) 0.3176(3) 0.0298(8) Uani 1 1 d . . . . .
C1 C 0.50532(13) 0.34902(14) 0.3903(4) 0.0365(11) Uani 1 1 d . . . . .
C0AA C 0.52251(17) 0.3350(2) 0.3253(6) 0.0585(18) Uani 1 1 d . . . . .
H0AA H 0.5176 0.3319 0.2494 0.070 Uiso 1 1 calc R . . . .
C3 C 0.5458(3) 0.3258(3) 0.3684(7) 0.102(4) Uani 1 1 d . . . . .
H3 H 0.5568 0.3162 0.3228 0.123 Uiso 1 1 calc R . . . .
C4 C 0.5538(3) 0.3303(3) 0.4796(7) 0.106(4) Uani 1 1 d . . . . .
H4 H 0.5700 0.3237 0.5099 0.127 Uiso 1 1 calc R . . . .
C5 C 0.53810(19) 0.3444(2) 0.5440(6) 0.071(2) Uani 1 1 d . . . . .
H5 H 0.5439 0.3479 0.6193 0.085 Uiso 1 1 calc R . . . .
C6 C 0.51371(15) 0.35378(16) 0.5025(4) 0.0421(13) Uani 1 1 d . . . . .
C7 C 0.49727(15) 0.36686(13) 0.5787(4) 0.0364(11) Uani 1 1 d . . . . .
H7 H 0.5035 0.3671 0.6530 0.044 Uiso 1 1 calc R . . . .
C8 C 0.4638(3) 0.3901(2) 0.6557(4) 0.065(2) Uani 1 1 d . . . . .
H8AA H 0.4598 0.3736 0.7170 0.078 Uiso 0.790(9) 1 calc R . P A 1
H8AB H 0.4830 0.4143 0.6770 0.078 Uiso 0.790(9) 1 calc R . P A 1
H8BC H 0.4840 0.4021 0.7076 0.078 Uiso 0.210(9) 1 calc R . P A 2
H8BD H 0.4440 0.3690 0.6925 0.078 Uiso 0.210(9) 1 calc R . P A 2
C9 C 0.4313(3) 0.3911(2) 0.6362(5) 0.051(2) Uani 0.790(9) 1 d . . P A 1
H9A H 0.4269 0.4027 0.6994 0.061 Uiso 0.790(9) 1 calc R . P A 1
H9B H 0.4110 0.3662 0.6320 0.061 Uiso 0.790(9) 1 calc R . P A 1
C10 C 0.39655(17) 0.40606(18) 0.5166(5) 0.0369(17) Uani 0.790(9) 1 d . . P A 1
H10A H 0.3906 0.4179 0.5754 0.044 Uiso 0.790(9) 1 calc R . P A 1
H10B H 0.3783 0.3802 0.5169 0.044 Uiso 0.790(9) 1 calc R . P A 1
C11 C 0.39589(17) 0.42272(19) 0.4053(5) 0.0482(15) Uani 1 1 d . . . . .
H11C H 0.3737 0.4051 0.4431 0.058 Uiso 0.210(9) 1 calc R . P A 2
H11D H 0.3920 0.4418 0.3746 0.058 Uiso 0.210(9) 1 calc R . P A 2
H11A H 0.3718 0.4198 0.3928 0.058 Uiso 0.790(9) 1 calc R . P A 1
H11B H 0.4136 0.4487 0.4056 0.058 Uiso 0.790(9) 1 calc R . P A 1
C12 C 0.39164(12) 0.40554(14) 0.2236(4) 0.0320(10) Uani 1 1 d . . . . .
H12 H 0.3780 0.4173 0.2199 0.038 Uiso 1 1 calc R . . . .
C13 C 0.39552(12) 0.39048(12) 0.1226(4) 0.0280(9) Uani 1 1 d . . . . .
C14 C 0.37836(12) 0.39489(13) 0.0311(4) 0.0318(10) Uani 1 1 d . . . . .
H14 H 0.3651 0.4070 0.0397 0.038 Uiso 1 1 calc R . . . .
C15 C 0.38011(13) 0.38223(13) -0.0703(4) 0.0349(11) Uani 1 1 d . . . . .
H15 H 0.3678 0.3848 -0.1307 0.042 Uiso 1 1 calc R . . . .
C16 C 0.40044(14) 0.36549(13) -0.0813(4) 0.0331(10) Uani 1 1 d . . . . .
H16 H 0.4025 0.3570 -0.1508 0.040 Uiso 1 1 calc R . . . .
C17 C 0.41761(13) 0.36099(12) 0.0063(4) 0.0292(9) Uani 1 1 d . . . . .
H17 H 0.4315 0.3497 -0.0042 0.035 Uiso 1 1 calc R . . . .
C18 C 0.41516(12) 0.37262(11) 0.1106(3) 0.0259(9) Uani 1 1 d . . . . .
C19 C 0.45972(17) 0.44917(16) 0.5497(5) 0.0312(14) Uani 0.790(9) 1 d . . P A 1
H19A H 0.4833 0.4511 0.5541 0.047 Uiso 0.790(9) 1 calc GR . P A 1
H19B H 0.4552 0.4586 0.6166 0.047 Uiso 0.790(9) 1 calc GR . P A 1
H19C H 0.4591 0.4630 0.4872 0.047 Uiso 0.790(9) 1 calc GR . P A 1
C9B C 0.4508(8) 0.4165(9) 0.6221(18) 0.038(7) Uani 0.210(9) 1 d . . P A 2
H9BA H 0.4372 0.4183 0.6843 0.046 Uiso 0.210(9) 1 calc R . P A 2
H9BB H 0.4724 0.4404 0.6130 0.046 Uiso 0.210(9) 1 calc R . P A 2
C10B C 0.4274(7) 0.4391(6) 0.4860(17) 0.031(6) Uani 0.210(9) 1 d . . P A 2
H10C H 0.4498 0.4558 0.4473 0.037 Uiso 0.210(9) 1 calc R . P A 2
H10D H 0.4230 0.4526 0.5429 0.037 Uiso 0.210(9) 1 calc R . P A 2
C19B C 0.3890(8) 0.3835(6) 0.576(2) 0.046(8) Uani 0.210(9) 1 d . . P A 2
H19D H 0.3733 0.3749 0.5120 0.069 Uiso 0.210(9) 1 calc GR . P A 2
H19E H 0.3815 0.3969 0.6234 0.069 Uiso 0.210(9) 1 calc GR . P A 2
H19F H 0.3872 0.3630 0.6159 0.069 Uiso 0.210(9) 1 calc GR . P A 2
N21 N 0.57861(9) 0.49607(10) 0.1805(3) 0.0232(7) Uani 1 1 d . . . . .
N22 N 0.56321(11) 0.47201(11) 0.3836(3) 0.0306(8) Uani 1 1 d . . . . .
N23 N 0.53628(10) 0.42637(10) 0.1344(3) 0.0266(8) Uani 1 1 d . . . . .
N24 N 0.51382(10) 0.49054(9) 0.1888(3) 0.0239(7) Uani 1 1 d . . . . .
C21 C 0.60028(13) 0.52170(12) 0.2661(4) 0.0295(10) Uani 1 1 d . . . . .
H21A H 0.5935 0.5404 0.2728 0.035 Uiso 1 1 calc R . . . .
H21B H 0.6260 0.5335 0.2462 0.035 Uiso 1 1 calc R . . . .
C22 C 0.59449(12) 0.50270(13) 0.3730(4) 0.0291(9) Uani 1 1 d . . . . .
C23 C 0.61917(14) 0.51654(15) 0.4571(4) 0.0384(12) Uani 1 1 d . . . . .
H23 H 0.6411 0.5385 0.4486 0.046 Uiso 1 1 calc R . . . .
C24 C 0.61093(15) 0.49752(17) 0.5539(4) 0.0454(14) Uani 1 1 d . . . . .
H24 H 0.6274 0.5063 0.6129 0.054 Uiso 1 1 calc R . . . .
C25 C 0.57916(16) 0.46623(17) 0.5643(4) 0.0469(14) Uani 1 1 d . . . . .
H25 H 0.5732 0.4530 0.6304 0.056 Uiso 1 1 calc R . . . .
C26 C 0.55587(15) 0.45412(15) 0.4779(4) 0.0396(12) Uani 1 1 d . . . . .
H26 H 0.5338 0.4323 0.4852 0.048 Uiso 1 1 calc R . . . .
C27 C 0.59658(12) 0.47682(12) 0.1386(4) 0.0284(9) Uani 1 1 d . . . . .
H27A H 0.6088 0.4720 0.1989 0.034 Uiso 1 1 calc R . . . .
H27B H 0.6148 0.4917 0.0836 0.034 Uiso 1 1 calc R . . . .
C28 C 0.56876(13) 0.44201(12) 0.0880(4) 0.0285(9) Uani 1 1 d . . . . .
C29 C 0.57618(15) 0.42711(14) -0.0007(4) 0.0405(12) Uani 1 1 d . . . . .
H29 H 0.5993 0.4388 -0.0333 0.049 Uiso 1 1 calc R . . . .
C30 C 0.54912(18) 0.39475(15) -0.0411(5) 0.0486(15) Uani 1 1 d . . . . .
H30 H 0.5535 0.3838 -0.1017 0.058 Uiso 1 1 calc R . . . .
C31 C 0.51611(16) 0.37881(14) 0.0070(4) 0.0417(12) Uani 1 1 d . . . . .
H31 H 0.4973 0.3568 -0.0206 0.050 Uiso 1 1 calc R . . . .
C32 C 0.51029(14) 0.39466(12) 0.0951(4) 0.0325(10) Uani 1 1 d . . . . .
H32 H 0.4875 0.3831 0.1294 0.039 Uiso 1 1 calc R . . . .
C33 C 0.57008(12) 0.51404(12) 0.0927(3) 0.0260(9) Uani 1 1 d . . . . .
H33A H 0.5657 0.5004 0.0241 0.031 Uiso 1 1 calc R . . . .
H33B H 0.5907 0.5385 0.0812 0.031 Uiso 1 1 calc R . . . .
C34 C 0.53734(11) 0.51639(11) 0.1220(3) 0.0235(8) Uani 1 1 d . . . . .
C35 C 0.53076(12) 0.54248(12) 0.0804(4) 0.0279(9) Uani 1 1 d . . . . .
H35 H 0.5478 0.5608 0.0343 0.034 Uiso 1 1 calc R . . . .
C36 C 0.49920(13) 0.54146(13) 0.1070(4) 0.0328(10) Uani 1 1 d . . . . .
H36 H 0.4943 0.5592 0.0795 0.039 Uiso 1 1 calc R . . . .
C37 C 0.47456(13) 0.51452(13) 0.1740(4) 0.0325(10) Uani 1 1 d . . . . .
H37 H 0.4525 0.5132 0.1922 0.039 Uiso 1 1 calc R . . . .
N41 N 0.6443(6) 0.4282(3) 0.6423(16) 0.099(4) Uani 0.456(14) 1 d . U P B 1
C41 C 0.6206(6) 0.4153(6) 0.7296(15) 0.090(4) Uani 0.456(14) 1 d G U P B 1
H41 H 0.6114 0.4293 0.7595 0.108 Uiso 0.456(14) 1 calc R . P B 1
C45 C 0.6105(4) 0.3817(7) 0.7733(12) 0.093(4) Uani 0.456(14) 1 d G U P B 1
H45 H 0.5943 0.3729 0.8329 0.112 Uiso 0.456(14) 1 calc R . P B 1
C42 C 0.6241(7) 0.3611(3) 0.7296(16) 0.098(4) Uani 0.456(14) 1 d G U P B 1
H42 H 0.6171 0.3382 0.7595 0.118 Uiso 0.456(14) 1 calc R . P B 1
C44 C 0.6477(7) 0.3741(6) 0.6424(16) 0.096(4) Uani 0.456(14) 1 d G U P B 1
H44 H 0.6570 0.3600 0.6125 0.116 Uiso 0.456(14) 1 calc R . P B 1
C43 C 0.6579(4) 0.4076(6) 0.5987(13) 0.097(4) Uani 0.456(14) 1 d G U P B 1
H43 H 0.6741 0.4164 0.5390 0.116 Uiso 0.456(14) 1 calc R . P B 1
C38 C 0.48298(12) 0.48978(13) 0.2133(3) 0.0284(9) Uani 1 1 d . . . . .
H38 H 0.4663 0.4713 0.2598 0.034 Uiso 1 1 calc R . . . .
N41A N 0.6349(5) 0.4278(3) 0.7081(15) 0.098(3) Uani 0.544(14) 1 d . U P B 2
C41A C 0.6592(4) 0.4264(4) 0.6366(13) 0.101(4) Uani 0.544(14) 1 d G U P B 2
H41A H 0.6757 0.4474 0.5980 0.122 Uiso 0.544(14) 1 calc R . P B 2
C45A C 0.6592(4) 0.3945(5) 0.6215(14) 0.098(4) Uani 0.544(14) 1 d G U P B 2
H45A H 0.6759 0.3936 0.5726 0.118 Uiso 0.544(14) 1 calc R . P B 2
C42A C 0.6350(5) 0.3639(3) 0.6779(17) 0.095(4) Uani 0.544(14) 1 d G U P B 2
H42A H 0.6351 0.3420 0.6676 0.114 Uiso 0.544(14) 1 calc R . P B 2
C43A C 0.6107(4) 0.3652(3) 0.7495(13) 0.090(4) Uani 0.544(14) 1 d G U P B 2
H43A H 0.5942 0.3443 0.7881 0.108 Uiso 0.544(14) 1 calc R . P B 2
C44A C 0.6106(3) 0.3972(5) 0.7646(11) 0.085(3) Uani 0.544(14) 1 d G U P B 2
H44A H 0.5940 0.3981 0.8135 0.102 Uiso 0.544(14) 1 calc R . P B 2
C101 C 0.6465(4) 0.3474(4) 0.3338(19) 0.091(6) Uani 0.4167 1 d . . P C 4
H101 H 0.6316 0.3578 0.3352 0.109 Uiso 0.4167 1 calc R . P C 4
N101 N 0.6465(4) 0.3474(4) 0.3338(19) 0.091(6) Uani 0.0833 1 d . . P D 3

loop_
_atom_site_aniso_label
_atom_site_aniso_U_11
_atom_site_aniso_U_22
_atom_site_aniso_U_33
_atom_site_aniso_U_23
_atom_site_aniso_U_13
_atom_site_aniso_U_12
U1 0.03203(10) 0.01866(8) 0.01892(8) 0.00214(6) 0.00434(6) 0.01044(7)
O1U 0.0299(16) 0.0260(16) 0.0205(14) 0.0006(12) 0.0014(12) 0.0103(13)
O2U 0.045(2) 0.0196(16) 0.047(2) 0.0080(14) 0.0182(17) 0.0107(15)
Co1 0.0218(3) 0.0206(3) 0.0173(2) 0.0003(2) -0.0006(2) 0.0062(2)
I1 0.03424(17) 0.0534(2) 0.02105(14) 0.00318(13) 0.00494(12) 0.02151(15)
O1 0.053(2) 0.045(2) 0.0262(16) -0.0018(15) -0.0031(15) 0.0335(19)
O2 0.0357(18) 0.0347(18) 0.0257(16) -0.0056(13) -0.0022(13) 0.0195(15)
N1 0.065(3) 0.031(2) 0.0205(19) 0.0045(16) 0.0017(19) 0.025(2)
N2 0.059(3) 0.029(2) 0.0199(18) 0.0024(15) 0.0089(18) 0.022(2)
N3 0.0253(19) 0.033(2) 0.030(2) -0.0088(16) 0.0006(15) 0.0136(17)
C1 0.027(2) 0.039(3) 0.038(3) 0.001(2) 0.000(2) 0.012(2)
C0AA 0.047(4) 0.096(5) 0.049(3) -0.007(3) -0.003(3) 0.048(4)
C3 0.091(6) 0.206(12) 0.066(5) -0.025(6) -0.012(5) 0.117(8)
C4 0.088(6) 0.215(12) 0.070(5) -0.019(7) -0.021(5) 0.117(8)
C5 0.056(4) 0.116(7) 0.051(4) -0.006(4) -0.018(3) 0.051(5)
C6 0.033(3) 0.047(3) 0.037(3) -0.001(2) -0.005(2) 0.013(2)
C7 0.046(3) 0.027(2) 0.026(2) 0.0047(18) -0.004(2) 0.010(2)
C8 0.136(7) 0.073(4) 0.016(2) 0.002(3) 0.000(3) 0.075(5)
C9 0.096(7) 0.047(5) 0.022(3) 0.011(3) 0.023(4) 0.045(5)
C10 0.033(3) 0.036(4) 0.033(3) -0.010(3) 0.009(3) 0.010(3)
C11 0.048(3) 0.075(4) 0.039(3) -0.025(3) -0.011(2) 0.044(3)
C12 0.024(2) 0.037(3) 0.033(2) -0.006(2) 0.0006(18) 0.013(2)
C13 0.023(2) 0.024(2) 0.026(2) -0.0008(17) 0.0018(17) 0.0037(18)
C14 0.022(2) 0.029(2) 0.039(3) 0.004(2) 0.0023(19) 0.0095(19)
C15 0.030(2) 0.034(3) 0.029(2) 0.0052(19) -0.0034(19) 0.007(2)
C16 0.040(3) 0.028(2) 0.021(2) -0.0023(18) 0.0012(19) 0.009(2)
C17 0.033(2) 0.024(2) 0.028(2) -0.0035(17) 0.0006(18) 0.0126(19)
C18 0.024(2) 0.021(2) 0.022(2) -0.0013(16) -0.0009(16) 0.0029(17)
C19 0.038(3) 0.028(3) 0.027(3) -0.007(2) -0.003(2) 0.016(3)
C9B 0.060(17) 0.053(18) 0.015(10) -0.012(11) -0.016(10) 0.037(15)
C10B 0.061(16) 0.029(11) 0.024(10) -0.006(8) -0.002(10) 0.038(12)
C19B 0.056(17) 0.022(11) 0.053(16) 0.007(11) 0.044(14) 0.014(11)
N21 0.0193(17) 0.0229(18) 0.0205(17) -0.0027(13) -0.0017(13) 0.0054(14)
N22 0.031(2) 0.032(2) 0.0233(18) -0.0011(15) -0.0048(15) 0.0122(17)
N23 0.0281(19) 0.0242(18) 0.0228(17) -0.0001(14) -0.0003(15) 0.0096(16)
N24 0.0245(18) 0.0210(17) 0.0186(16) -0.0005(13) -0.0011(13) 0.0057(15)
C21 0.027(2) 0.027(2) 0.026(2) -0.0071(18) -0.0029(18) 0.0070(19)
C22 0.029(2) 0.035(2) 0.022(2) -0.0057(18) -0.0020(17) 0.015(2)
C23 0.030(2) 0.048(3) 0.033(3) -0.016(2) -0.011(2) 0.015(2)
C24 0.040(3) 0.069(4) 0.026(2) -0.014(2) -0.012(2) 0.027(3)
C25 0.049(3) 0.061(4) 0.027(2) 0.002(2) -0.006(2) 0.025(3)
C26 0.041(3) 0.042(3) 0.028(2) 0.004(2) -0.005(2) 0.015(2)
C27 0.025(2) 0.031(2) 0.027(2) -0.0029(18) 0.0010(17) 0.0117(19)
C28 0.031(2) 0.024(2) 0.025(2) -0.0036(17) -0.0019(18) 0.0099(19)
C29 0.042(3) 0.034(3) 0.040(3) -0.006(2) 0.009(2) 0.014(2)
C30 0.065(4) 0.033(3) 0.041(3) -0.013(2) 0.008(3) 0.019(3)
C31 0.047(3) 0.028(3) 0.039(3) -0.008(2) -0.001(2) 0.010(2)
C32 0.036(3) 0.020(2) 0.032(2) 0.0011(18) 0.000(2) 0.007(2)
C33 0.025(2) 0.024(2) 0.022(2) 0.0029(16) 0.0026(16) 0.0074(18)
C34 0.022(2) 0.021(2) 0.0182(18) -0.0033(15) -0.0019(15) 0.0039(17)
C35 0.029(2) 0.023(2) 0.023(2) 0.0026(16) -0.0019(17) 0.0059(18)
C36 0.037(3) 0.032(2) 0.031(2) -0.0017(19) -0.009(2) 0.019(2)
C37 0.029(2) 0.037(3) 0.030(2) -0.003(2) -0.0020(19) 0.015(2)
N41 0.104(7) 0.100(6) 0.097(6) 0.015(6) 0.016(6) 0.053(6)
C41 0.101(7) 0.093(7) 0.091(7) 0.019(6) 0.013(6) 0.059(6)
C45 0.104(6) 0.092(7) 0.096(6) 0.014(6) 0.017(6) 0.058(6)
C42 0.105(7) 0.096(7) 0.099(7) 0.009(6) 0.025(6) 0.055(6)
C44 0.108(7) 0.092(7) 0.097(7) 0.014(6) 0.025(6) 0.056(6)
C43 0.106(7) 0.095(7) 0.099(7) 0.014(6) 0.020(6) 0.058(6)
C38 0.026(2) 0.030(2) 0.021(2) -0.0001(17) -0.0001(17) 0.0077(19)
N41A 0.102(7) 0.099(6) 0.096(6) 0.016(5) 0.011(6) 0.052(5)
C41A 0.108(7) 0.097(6) 0.098(6) 0.011(6) 0.016(6) 0.051(6)
C45A 0.109(7) 0.090(7) 0.098(7) 0.012(6) 0.025(6) 0.052(6)
C42A 0.105(7) 0.091(6) 0.100(7) 0.010(6) 0.022(6) 0.056(6)
C43A 0.099(7) 0.092(7) 0.100(6) 0.010(6) 0.016(6) 0.064(6)
C44A 0.097(6) 0.089(7) 0.093(6) 0.017(6) 0.015(5) 0.065(6)
C101 0.056(9) 0.051(7) 0.188(19) -0.008(9) 0.004(10) 0.044(7)
N101 0.056(9) 0.051(7) 0.188(19) -0.008(9) 0.004(10) 0.044(7)

loop_
_atom_type_symbol
_atom_type_description
_atom_type_scat_dispersion_real
_atom_type_scat_dispersion_imag
_atom_type_scat_source
C C 0.0033 0.0016 'International Tables Vol C Tables 4.2.6.8 and 6.1.1.4'
H H 0.0000 0.0000 'International Tables Vol C Tables 4.2.6.8 and 6.1.1.4'
Co Co 0.3494 0.9721 'International Tables Vol C Tables 4.2.6.8 and 6.1.1.4'
I I -0.4742 1.8119 'International Tables Vol C Tables 4.2.6.8 and 6.1.1.4'
N N 0.0061 0.0033 'International Tables Vol C Tables 4.2.6.8 and 6.1.1.4'
O O 0.0106 0.0060 'International Tables Vol C Tables 4.2.6.8 and 6.1.1.4'
U U -9.6767 9.6646 'International Tables Vol C Tables 4.2.6.8 and 6.1.1.4'

loop_
_exptl_crystal_face_index_h
_exptl_crystal_face_index_k
_exptl_crystal_face_index_l
_exptl_crystal_face_perp_dist
_exptl_oxdiff_crystal_face_indexfrac_h
_exptl_oxdiff_crystal_face_indexfrac_k
_exptl_oxdiff_crystal_face_indexfrac_l
_exptl_oxdiff_crystal_face_x
_exptl_oxdiff_crystal_face_y
_exptl_oxdiff_crystal_face_z
0 -1 0 0.0481 0.0009 -0.9996 -0.0001 -0.0119 -0.0146 0.0024
0 1 0 0.0491 -0.0009 0.9996 0.0001 0.0119 0.0146 -0.0024
1 0 0 0.0595 0.9991 0.0006 0.0002 -0.0068 0.0177 -0.0009
-1 0 0 0.0345 -0.9991 -0.0006 -0.0002 0.0068 -0.0177 0.0009
0 0 -1 0.4606 0.0074 -0.0028 -0.9995 0.0055 0.0050 0.0573
0 0 1 0.4606 -0.0074 0.0028 0.9995 -0.0055 -0.0050 -0.0573
-1 1 0 0.0541 -1.0000 0.9990 -0.0001 0.0187 -0.0031 -0.0015
1 -1 0 0.0541 1.0000 -0.9990 0.0001 -0.0187 0.0031 0.0015

loop_
_geom_angle_atom_site_label_1
_geom_angle_atom_site_label_2
_geom_angle_atom_site_label_3
_geom_angle
_geom_angle_site_symmetry_1
_geom_angle_site_symmetry_3
O1U U1 O1 87.82(14) . .
O1U U1 O2 90.29(12) . .
O1U U1 N1 91.52(13) . .
O1U U1 N2 87.99(13) . .
O1U U1 N3 86.26(13) . .
O2U U1 O1U 175.04(14) . .
O2U U1 O1 96.06(15) . .
O2U U1 O2 93.08(15) . .
O2U U1 N1 86.97(16) . .
O2U U1 N2 87.08(14) . .
O2U U1 N3 91.35(15) . .
O1 U1 O2 85.58(12) . .
O1 U1 N1 69.63(13) . .
O1 U1 N2 135.44(13) . .
O1 U1 N3 156.37(12) . .
O2 U1 N1 155.05(13) . .
O2 U1 N2 138.78(13) . .
O2 U1 N3 71.60(12) . .
N2 U1 N1 66.17(14) . .
N3 U1 N1 133.35(13) . .
N3 U1 N2 67.18(13) . .
Co1 O1U U1 151.54(18) . .
O1U Co1 N21 170.65(13) . .
O1U Co1 N22 97.54(15) . .
O1U Co1 N23 111.73(14) . .
O1U Co1 N24 98.87(14) . .
N22 Co1 N21 76.95(14) . .
N22 Co1 N23 116.31(16) . .
N22 Co1 N24 118.38(15) . .
N23 Co1 N21 77.59(14) . .
N23 Co1 N24 111.36(14) . .
N24 Co1 N21 77.61(14) . .
C1 O1 U1 146.5(3) . .
C18 O2 U1 143.6(3) . .
C7 N1 U1 129.7(3) . .
C7 N1 C8 115.0(5) . .
C8 N1 U1 115.2(4) . .
C9 N2 U1 106.3(3) . .
C9 N2 C19 107.5(5) . .
C10 N2 U1 106.9(3) . .
C10 N2 C9 111.0(5) . .
C10 N2 C19 112.2(5) . .
C19 N2 U1 112.8(3) . .
C9B N2 U1 115.9(12) . .
C9B N2 C10B 120.6(16) . .
C9B N2 C19B 106.0(18) . .
C10B N2 U1 105.2(8) . .
C10B N2 C19B 99.2(15) . .
C19B N2 U1 108.2(9) . .
C11 N3 U1 115.2(3) . .
C12 N3 U1 129.5(3) . .
C12 N3 C11 115.2(4) . .
O1 C1 C0AA 120.2(5) . .
O1 C1 C6 122.1(5) . .
C0AA C1 C6 117.6(5) . .
C1 C0AA H0AA 119.1 . .
C3 C0AA C1 121.7(6) . .
C3 C0AA H0AA 119.1 . .
C0AA C3 H3 119.8 . .
C0AA C3 C4 120.4(8) . .
C4 C3 H3 119.8 . .
C3 C4 H4 120.5 . .
C5 C4 C3 119.1(7) . .
C5 C4 H4 120.5 . .
C4 C5 H5 119.0 . .
C4 C5 C6 121.9(7) . .
C6 C5 H5 119.0 . .
C1 C6 C7 123.2(5) . .
C5 C6 C1 119.2(6) . .
C5 C6 C7 117.5(5) . .
N1 C7 C6 128.3(5) . .
N1 C7 H7 115.8 . .
C6 C7 H7 115.8 . .
N1 C8 H8AA 109.1 . .
N1 C8 H8AB 109.1 . .
N1 C8 H8BC 109.5 . .
N1 C8 H8BD 109.5 . .
N1 C8 C9B 110.6(9) . .
H8AA C8 H8AB 107.8 . .
H8BC C8 H8BD 108.1 . .
C9 C8 N1 112.5(5) . .
C9 C8 H8AA 109.1 . .
C9 C8 H8AB 109.1 . .
C9B C8 H8BC 109.5 . .
C9B C8 H8BD 109.5 . .
N2 C9 H9A 108.5 . .
N2 C9 H9B 108.5 . .
C8 C9 N2 115.1(6) . .
C8 C9 H9A 108.5 . .
C8 C9 H9B 108.5 . .
H9A C9 H9B 107.5 . .
N2 C10 H10A 109.6 . .
N2 C10 H10B 109.6 . .
N2 C10 C11 110.4(5) . .
H10A C10 H10B 108.1 . .
C11 C10 H10A 109.6 . .
C11 C10 H10B 109.6 . .
N3 C11 C10 109.7(5) . .
N3 C11 H11C 110.0 . .
N3 C11 H11D 110.0 . .
N3 C11 H11A 109.7 . .
N3 C11 H11B 109.7 . .
N3 C11 C10B 108.5(9) . .
C10 C11 H11A 109.7 . .
C10 C11 H11B 109.7 . .
H11C C11 H11D 108.4 . .
H11A C11 H11B 108.2 . .
C10B C11 H11C 110.0 . .
C10B C11 H11D 110.0 . .
N3 C12 H12 116.0 . .
N3 C12 C13 127.9(5) . .
C13 C12 H12 116.0 . .
C14 C13 C12 115.9(4) . .
C18 C13 C12 124.8(4) . .
C18 C13 C14 119.3(4) . .
C13 C14 H14 118.9 . .
C15 C14 C13 122.1(5) . .
C15 C14 H14 118.9 . .
C14 C15 H15 121.1 . .
C14 C15 C16 117.8(5) . .
C16 C15 H15 121.1 . .
C15 C16 H16 119.4 . .
C17 C16 C15 121.3(4) . .
C17 C16 H16 119.4 . .
C16 C17 H17 119.2 . .
C16 C17 C18 121.7(5) . .
C18 C17 H17 119.2 . .
O2 C18 C13 122.2(4) . .
O2 C18 C17 120.1(4) . .
C17 C18 C13 117.8(4) . .
N2 C19 H19A 109.5 . .
N2 C19 H19B 109.5 . .
N2 C19 H19C 109.5 . .
H19A C19 H19B 109.5 . .
H19A C19 H19C 109.5 . .
H19B C19 H19C 109.5 . .
N2 C9B C8 120.2(19) . .
N2 C9B H9BA 107.3 . .
N2 C9B H9BB 107.3 . .
C8 C9B H9BA 107.3 . .
C8 C9B H9BB 107.3 . .
H9BA C9B H9BB 106.9 . .
N2 C10B C11 109.4(15) . .
N2 C10B H10C 109.8 . .
N2 C10B H10D 109.8 . .
C11 C10B H10C 109.8 . .
C11 C10B H10D 109.8 . .
H10C C10B H10D 108.2 . .
N2 C19B H19D 109.5 . .
N2 C19B H19E 109.5 . .
N2 C19B H19F 109.5 . .
H19D C19B H19E 109.5 . .
H19D C19B H19F 109.5 . .
H19E C19B H19F 109.5 . .
C21 N21 Co1 107.9(3) . .
C21 N21 C27 110.8(3) . .
C21 N21 C33 111.1(4) . .
C27 N21 Co1 106.3(3) . .
C33 N21 Co1 108.4(3) . .
C33 N21 C27 112.1(3) . .
C22 N22 Co1 118.3(3) . .
C26 N22 Co1 122.8(3) . .
C26 N22 C22 118.9(4) . .
C28 N23 Co1 117.0(3) . .
C28 N23 C32 119.1(4) . .
C32 N23 Co1 123.7(3) . .
C34 N24 Co1 118.1(3) . .
C38 N24 Co1 123.0(3) . .
C38 N24 C34 118.8(4) . .
N21 C21 H21A 109.6 . .
N21 C21 H21B 109.6 . .
N21 C21 C22 110.3(4) . .
H21A C21 H21B 108.1 . .
C22 C21 H21A 109.6 . .
C22 C21 H21B 109.6 . .
N22 C22 C21 115.7(4) . .
N22 C22 C23 121.9(5) . .
C23 C22 C21 122.4(4) . .
C22 C23 H23 120.9 . .
C22 C23 C24 118.1(5) . .
C24 C23 H23 120.9 . .
C23 C24 H24 120.1 . .
C25 C24 C23 119.9(5) . .
C25 C24 H24 120.1 . .
C24 C25 H25 120.5 . .
C24 C25 C26 119.0(5) . .
C26 C25 H25 120.5 . .
N22 C26 C25 122.2(5) . .
N22 C26 H26 118.9 . .
C25 C26 H26 118.9 . .
N21 C27 H27A 109.9 . .
N21 C27 H27B 109.9 . .
N21 C27 C28 108.8(4) . .
H27A C27 H27B 108.3 . .
C28 C27 H27A 109.9 . .
C28 C27 H27B 109.9 . .
N23 C28 C27 115.8(4) . .
N23 C28 C29 121.9(4) . .
C29 C28 C27 122.3(4) . .
C28 C29 H29 120.8 . .
C28 C29 C30 118.4(5) . .
C30 C29 H29 120.8 . .
C29 C30 H30 120.3 . .
C31 C30 C29 119.4(5) . .
C31 C30 H30 120.3 . .
C30 C31 H31 120.1 . .
C30 C31 C32 119.7(5) . .
C32 C31 H31 120.1 . .
N23 C32 C31 121.4(5) . .
N23 C32 H32 119.3 . .
C31 C32 H32 119.3 . .
N21 C33 H33A 109.6 . .
N21 C33 H33B 109.6 . .
N21 C33 C34 110.3(3) . .
H33A C33 H33B 108.1 . .
C34 C33 H33A 109.6 . .
C34 C33 H33B 109.6 . .
N24 C34 C33 115.6(4) . .
N24 C34 C35 121.4(4) . .
C35 C34 C33 123.0(4) . .
C34 C35 H35 120.5 . .
C36 C35 C34 119.1(4) . .
C36 C35 H35 120.5 . .
C35 C36 H36 120.1 . .
C35 C36 C37 119.9(5) . .
C37 C36 H36 120.1 . .
C36 C37 H37 121.0 . .
C38 C37 C36 118.0(5) . .
C38 C37 H37 121.0 . .
C41 N41 C43 120.0 . .
N41 C41 H41 120.0 . .
N41 C41 C45 120.0 . .
C45 C41 H41 120.0 . .
C41 C45 H45 120.0 . .
C41 C45 C42 120.0 . .
C42 C45 H45 120.0 . .
C45 C42 H42 120.0 . .
C44 C42 C45 120.0 . .
C44 C42 H42 120.0 . .
C42 C44 H44 120.0 . .
C43 C44 C42 120.0 . .
C43 C44 H44 120.0 . .
N41 C43 H43 120.0 . .
C44 C43 N41 120.0 . .
C44 C43 H43 120.0 . .
N24 C38 C37 122.9(4) . .
N24 C38 H38 118.6 . .
C37 C38 H38 118.6 . .
C41A N41A C44A 120.0 . .
N41A C41A H41A 120.0 . .
N41A C41A C45A 120.0 . .
C45A C41A H41A 120.0 . .
C41A C45A H45A 120.0 . .
C42A C45A C41A 120.0 . .
C42A C45A H45A 120.0 . .
C45A C42A H42A 120.0 . .
C43A C42A C45A 120.0 . .
C43A C42A H42A 120.0 . .
C42A C43A H43A 120.0 . .
C42A C43A C44A 120.0 . .
C44A C43A H43A 120.0 . .
N41A C44A H44A 120.0 . .
C43A C44A N41A 120.0 . .
C43A C44A H44A 120.0 . .
C101 C101 C101 119.97(7) 17 18_545
C101 C101 H101 120.0 17 .
C101 C101 H101 120.0 18_545 .
N101 N101 N101 119.97(7) 17 18_545

loop_
_geom_bond_atom_site_label_1
_geom_bond_atom_site_label_2
_geom_bond_distance
_geom_bond_site_symmetry_2
U1 O1U 1.931(3) .
U1 O2U 1.840(3) .
U1 O1 2.288(4) .
U1 O2 2.293(3) .
U1 N1 2.637(4) .
U1 N2 2.629(4) .
U1 N3 2.587(4) .
O1U Co1 1.926(3) .
Co1 N21 2.204(4) .
Co1 N22 2.059(4) .
Co1 N23 2.069(4) .
Co1 N24 2.070(4) .
O1 C1 1.296(6) .
O2 C18 1.313(5) .
N1 C7 1.276(7) .
N1 C8 1.481(7) .
N2 C9 1.481(8) .
N2 C10 1.434(8) .
N2 C19 1.508(7) .
N2 C9B 1.29(2) .
N2 C10B 1.46(2) .
N2 C19B 1.67(2) .
N3 C11 1.471(6) .
N3 C12 1.286(6) .
C1 C0AA 1.413(8) .
C1 C6 1.414(7) .
C0AA H0AA 0.9500 .
C0AA C3 1.359(10) .
C3 H3 0.9500 .
C3 C4 1.398(12) .
C4 H4 0.9500 .
C4 C5 1.365(11) .
C5 H5 0.9500 .
C5 C6 1.397(9) .
C6 C7 1.447(8) .
C7 H7 0.9500 .
C8 H8AA 0.9900 .
C8 H8AB 0.9900 .
C8 H8BC 0.9900 .
C8 H8BD 0.9900 .
C8 C9 1.443(12) .
C8 C9B 1.55(3) .
C9 H9A 0.9900 .
C9 H9B 0.9900 .
C10 H10A 0.9900 .
C10 H10B 0.9900 .
C10 C11 1.550(9) .
C11 H11C 0.9900 .
C11 H11D 0.9900 .
C11 H11A 0.9900 .
C11 H11B 0.9900 .
C11 C10B 1.54(2) .
C12 H12 0.9500 .
C12 C13 1.447(6) .
C13 C14 1.409(7) .
C13 C18 1.406(7) .
C14 H14 0.9500 .
C14 C15 1.377(7) .
C15 H15 0.9500 .
C15 C16 1.391(8) .
C16 H16 0.9500 .
C16 C17 1.373(7) .
C17 H17 0.9500 .
C17 C18 1.399(6) .
C19 H19A 0.9800 .
C19 H19B 0.9800 .
C19 H19C 0.9800 .
C9B H9BA 0.9900 .
C9B H9BB 0.9900 .
C10B H10C 0.9900 .
C10B H10D 0.9900 .
C19B H19D 0.9800 .
C19B H19E 0.9800 .
C19B H19F 0.9800 .
N21 C21 1.471(5) .
N21 C27 1.481(6) .
N21 C33 1.477(6) .
N22 C22 1.341(6) .
N22 C26 1.338(6) .
N23 C28 1.339(6) .
N23 C32 1.350(6) .
N24 C34 1.346(5) .
N24 C38 1.346(6) .
C21 H21A 0.9900 .
C21 H21B 0.9900 .
C21 C22 1.500(6) .
C22 C23 1.385(6) .
C23 H23 0.9500 .
C23 C24 1.386(8) .
C24 H24 0.9500 .
C24 C25 1.364(8) .
C25 H25 0.9500 .
C25 C26 1.372(7) .
C26 H26 0.9500 .
C27 H27A 0.9900 .
C27 H27B 0.9900 .
C27 C28 1.507(6) .
C28 C29 1.381(7) .
C29 H29 0.9500 .
C29 C30 1.387(8) .
C30 H30 0.9500 .
C30 C31 1.366(8) .
C31 H31 0.9500 .
C31 C32 1.368(7) .
C32 H32 0.9500 .
C33 H33A 0.9900 .
C33 H33B 0.9900 .
C33 C34 1.506(6) .
C34 C35 1.386(6) .
C35 H35 0.9500 .
C35 C36 1.377(7) .
C36 H36 0.9500 .
C36 C37 1.385(7) .
C37 H37 0.9500 .
C37 C38 1.373(7) .
N41 C41 1.3900 .
N41 C43 1.3900 .
C41 H41 0.9500 .
C41 C45 1.3900 .
C45 H45 0.9500 .
C45 C42 1.3900 .
C42 H42 0.9500 .
C42 C44 1.3900 .
C44 H44 0.9500 .
C44 C43 1.3900 .
C43 H43 0.9500 .
C38 H38 0.9500 .
N41A C41A 1.3900 .
N41A C44A 1.3900 .
C41A H41A 0.9500 .
C41A C45A 1.3900 .
C45A H45A 0.9500 .
C45A C42A 1.3900 .
C42A H42A 0.9500 .
C42A C43A 1.3900 .
C43A H43A 0.9500 .
C43A C44A 1.3900 .
C44A H44A 0.9500 .
C101 C101 1.283(12) 18_545
C101 C101 1.283(12) 17
C101 H101 0.9500 .
N101 N101 1.283(12) 18_545
N101 N101 1.283(12) 17

loop_
_geom_torsion_atom_site_label_1
_geom_torsion_atom_site_label_2
_geom_torsion_atom_site_label_3
_geom_torsion_atom_site_label_4
_geom_torsion
U1 O1 C1 C0AA -174.5(5)
U1 O1 C1 C6 8.6(10)
U1 O2 C18 C13 -9.2(8)
U1 O2 C18 C17 171.6(4)
U1 N1 C7 C6 5.5(8)
U1 N1 C8 C9 15.1(8)
U1 N1 C8 C9B -27.0(15)
U1 N2 C9 C8 56.8(7)
U1 N2 C10 C11 -58.3(5)
U1 N2 C9B C8 -34(3)
U1 N2 C10B C11 61.1(15)
U1 N3 C11 C10 -28.0(6)
U1 N3 C11 C10B 30.5(11)
U1 N3 C12 C13 2.1(8)
Co1 N21 C21 C22 34.8(4)
Co1 N21 C27 C28 40.3(4)
Co1 N21 C33 C34 33.8(4)
Co1 N22 C22 C21 0.3(6)
Co1 N22 C22 C23 177.9(4)
Co1 N22 C26 C25 -178.1(5)
Co1 N23 C28 C27 6.9(5)
Co1 N23 C28 C29 -172.9(4)
Co1 N23 C32 C31 172.2(4)
Co1 N24 C34 C33 6.4(5)
Co1 N24 C34 C35 -175.8(3)
Co1 N24 C38 C37 176.5(3)
O1 C1 C0AA C3 -175.9(8)
O1 C1 C6 C5 176.6(6)
O1 C1 C6 C7 -1.2(8)
N1 C8 C9 N2 -49.9(9)
N1 C8 C9B N2 42(3)
N2 C10 C11 N3 59.8(6)
N3 C11 C10B N2 -63.4(16)
N3 C12 C13 C14 179.7(5)
N3 C12 C13 C18 -1.1(8)
C1 C0AA C3 C4 -0.7(16)
C1 C6 C7 N1 -5.0(9)
C0AA C1 C6 C5 -0.4(9)
C0AA C1 C6 C7 -178.1(6)
C0AA C3 C4 C5 -0.4(18)
C3 C4 C5 C6 1.2(17)
C4 C5 C6 C1 -0.8(12)
C4 C5 C6 C7 177.1(9)
C5 C6 C7 N1 177.2(6)
C6 C1 C0AA C3 1.1(11)
C7 N1 C8 C9 -160.7(6)
C7 N1 C8 C9B 157.2(14)
C8 N1 C7 C6 -179.4(6)
C9 N2 C10 C11 -173.8(5)
C10 N2 C9 C8 172.6(6)
C11 N3 C12 C13 179.9(5)
C12 N3 C11 C10 153.9(5)
C12 N3 C11 C10B -147.6(10)
C12 C13 C14 C15 179.3(4)
C12 C13 C18 O2 3.6(7)
C12 C13 C18 C17 -177.2(4)
C13 C14 C15 C16 -1.7(7)
C14 C13 C18 O2 -177.2(4)
C14 C13 C18 C17 2.0(6)
C14 C15 C16 C17 1.4(7)
C15 C16 C17 C18 0.7(7)
C16 C17 C18 O2 176.8(4)
C16 C17 C18 C13 -2.4(7)
C18 C13 C14 C15 0.0(7)
C19 N2 C9 C8 -64.3(7)
C19 N2 C10 C11 65.9(6)
C9B N2 C10B C11 -165.5(17)
C10B N2 C9B C8 -162.4(19)
C19B N2 C9B C8 86(2)
C19B N2 C10B C11 -50.7(16)
N21 C21 C22 N22 -24.8(6)
N21 C21 C22 C23 157.7(5)
N21 C27 C28 N23 -33.1(5)
N21 C27 C28 C29 146.8(5)
N21 C33 C34 N24 -27.8(5)
N21 C33 C34 C35 154.4(4)
N22 C22 C23 C24 0.7(8)
N23 C28 C29 C30 -1.0(8)
N24 C34 C35 C36 -1.1(6)
C21 N21 C27 C28 157.3(4)
C21 N21 C33 C34 -84.6(4)
C21 C22 C23 C24 178.1(5)
C22 N22 C26 C25 0.4(8)
C22 C23 C24 C25 -0.4(8)
C23 C24 C25 C26 0.1(9)
C24 C25 C26 N22 -0.1(9)
C26 N22 C22 C21 -178.3(5)
C26 N22 C22 C23 -0.7(7)
C27 N21 C21 C22 -81.2(5)
C27 N21 C33 C34 150.8(4)
C27 C28 C29 C30 179.2(5)
C28 N23 C32 C31 -2.2(7)
C28 C29 C30 C31 0.5(9)
C29 C30 C31 C32 -0.9(9)
C30 C31 C32 N23 1.7(9)
C32 N23 C28 C27 -178.3(4)
C32 N23 C28 C29 1.8(7)
C33 N21 C21 C22 153.5(4)
C33 N21 C27 C28 -77.9(4)
C33 C34 C35 C36 176.6(4)
C34 N24 C38 C37 -0.8(6)
C34 C35 C36 C37 -0.3(7)
C35 C36 C37 C38 1.0(7)
C36 C37 C38 N24 -0.5(7)
N41 C41 C45 C42 0.0
C41 N41 C43 C44 0.0
C41 C45 C42 C44 0.0
C45 C42 C44 C43 0.0
C42 C44 C43 N41 0.0
C43 N41 C41 C45 0.0
C38 N24 C34 C33 -176.2(4)
C38 N24 C34 C35 1.6(6)
N41A C41A C45A C42A 0.0
C41A N41A C44A C43A 0.0
C41A C45A C42A C43A 0.0
C45A C42A C43A C44A 0.0
C42A C43A C44A N41A 0.0
C44A N41A C41A C45A 0.0
